data_7719849
loop_
_publ_author_name
'Yamanoi, Yoshinori'
'Zhao, Yongjin'
'Nakae, Toyotaka'
'Segawa, Kaito'
'Yoshida, Masaki'
'Kato, Masako'
'Kikuchi, Kazuma'
'Imoto, Hiroaki'
'Naka, Kensuke'
'Kitajima, Showa'
'Kasai, Hitoshi'
'Oka, Kouki'
'Ito, Suguru'

_publ_section_title
;
 A disilane-bonded bis(methylpyridine) Cu(I) complex exhibiting reversible
 trigonal-tetrahedral switch with stimuli-responsive luminescence.
;
_journal_issue 47
_journal_name_full 'Dalton transactions (Cambridge, England : 2003)'
_journal_page_first 17425
_journal_page_last 17429
_journal_paper_doi 10.1039/d5dt01893e
_journal_volume 54
_journal_year 2025
_chemical_formula_moiety 'C32 H48 Cu4 I4 N4 Si4'
_chemical_formula_sum 'C32 H48 Cu4 I4 N4 Si4'
_chemical_formula_weight 1362.86
_chemical_name_systematic 20221222L1CuI
_space_group_crystal_system triclinic
_space_group_IT_number 2
_space_group_name_Hall '-P 1'
_space_group_name_H-M_alt 'P -1'
_atom_sites_solution_hydrogens geom
_audit_creation_date 2025-05-07
_audit_creation_method
;
Olex2 1.5
(compiled 2023.08.24 svn.re1ec1418 for OlexSys, GUI svn.r6817)
;
_audit_update_record
;
2025-08-01 deposited with the CCDC.	2025-11-04 downloaded from the CCDC.
;
_cell_angle_alpha 103.505(2)
_cell_angle_beta 96.261(3)
_cell_angle_gamma 114.330(2)
_cell_formula_units_Z 1
_cell_length_a 8.7364(9)
_cell_length_b 10.2213(9)
_cell_length_c 14.6413(13)
_cell_measurement_reflns_used 4067
_cell_measurement_temperature 102(2)
_cell_measurement_theta_max 24.66
_cell_measurement_theta_min 2.63
_cell_volume 1126.86(19)
_computing_cell_refinement 'SAINT V8.40B (?, 2016)'
_computing_data_reduction 'SAINT V8.40B (?, 2016)'
_computing_molecular_graphics 'Olex2 1.5 (Dolomanov et al., 2009)'
_computing_publication_material 'Olex2 1.5 (Dolomanov et al., 2009)'
_computing_structure_refinement 'SHELXL 2018/3 (Sheldrick, 2015)'
_computing_structure_solution 'SHELXT 2018/2 (Sheldrick, 2018)'
_diffrn_ambient_temperature 102.00
_diffrn_measured_fraction_theta_full 0.999
_diffrn_measured_fraction_theta_max 0.999
_diffrn_measurement_device_type 'Bruker APEX-II CCD'
_diffrn_measurement_method '\f and \w scans'
_diffrn_radiation_type MoK\a
_diffrn_radiation_wavelength 0.71073
_diffrn_reflns_av_R_equivalents 0.0890
_diffrn_reflns_av_unetI/netI 0.0651
_diffrn_reflns_Laue_measured_fraction_full 0.999
_diffrn_reflns_Laue_measured_fraction_max 0.999
_diffrn_reflns_limit_h_max 10
_diffrn_reflns_limit_h_min -10
_diffrn_reflns_limit_k_max 12
_diffrn_reflns_limit_k_min -11
_diffrn_reflns_limit_l_max 17
_diffrn_reflns_limit_l_min -17
_diffrn_reflns_number 25393
_diffrn_reflns_point_group_measured_fraction_full 0.999
_diffrn_reflns_point_group_measured_fraction_max 0.999
_diffrn_reflns_theta_full 25.242
_diffrn_reflns_theta_max 25.419
_diffrn_reflns_theta_min 1.470
_exptl_absorpt_coefficient_mu 4.735
_exptl_absorpt_correction_T_max 0.7452
_exptl_absorpt_correction_T_min 0.6328
_exptl_absorpt_correction_type none
_exptl_absorpt_process_details
;
SADABS-2016/2 (Bruker,2016/2) was used for absorption correction.
wR2(int) was 0.0882 before and 0.0670 after correction.
The Ratio of minimum to maximum transmission is 0.8492.
The \l/2 correction factor is Not present.
;
_exptl_crystal_colour 'clear yellowish colourless'
_exptl_crystal_colour_lustre clear
_exptl_crystal_colour_modifier yellowish
_exptl_crystal_colour_primary colourless
_exptl_crystal_density_diffrn 2.008
_exptl_crystal_description block
_exptl_crystal_F_000 652
_exptl_crystal_size_max 0.12
_exptl_crystal_size_mid 0.11
_exptl_crystal_size_min 0.11
_refine_diff_density_max 1.047
_refine_diff_density_min -1.222
_refine_diff_density_rms 0.215
_refine_ls_extinction_coef 0.0053(6)
_refine_ls_extinction_expression Fc^*^=kFc[1+0.001xFc^2^\l^3^/sin(2\q)]^-1/4^
_refine_ls_extinction_method 'SHELXL-2018/3 (Sheldrick 2018)'
_refine_ls_goodness_of_fit_ref 1.056
_refine_ls_hydrogen_treatment constr
_refine_ls_matrix_type full
_refine_ls_number_parameters 224
_refine_ls_number_reflns 4161
_refine_ls_number_restraints 0
_refine_ls_restrained_S_all 1.056
_refine_ls_R_factor_all 0.0839
_refine_ls_R_factor_gt 0.0525
_refine_ls_shift/su_max 0.000
_refine_ls_shift/su_mean 0.000
_refine_ls_structure_factor_coef Fsqd
_refine_ls_weighting_details 'w=1/[\s^2^(Fo^2^)+(0.0617P)^2^+3.9977P] where P=(Fo^2^+2Fc^2^)/3'
_refine_ls_weighting_scheme calc
_refine_ls_wR_factor_gt 0.1169
_refine_ls_wR_factor_ref 0.1324
_reflns_Friedel_coverage 0.000
_reflns_number_gt 2890
_reflns_number_total 4161
_reflns_threshold_expression 'I > 2\s(I)'
_cod_data_source_file d5dt01893e2.cif
_cod_data_source_block mo_202212114444_0m_a
_cod_depositor_comments 'Adding full bibliography for 7719849.cif.'
_cod_original_cell_volume 1126.85(18)
_cod_database_code 7719849
_shelx_shelxl_version_number 2018/3
_shelx_space_group_comment
;
The symmetry employed for this shelxl refinement is uniquely defined
by the following loop, which should always be used as a source of
symmetry information in preference to the above space-group names.
They are only intended as comments.
;
_shelx_estimated_absorpt_t_max 0.624
_shelx_estimated_absorpt_t_min 0.600
_olex2_refinement_description
;
1. Fixed Uiso
 At 1.2 times of:
  All C(H) groups
 At 1.5 times of:
  All C(H,H,H) groups
2.a Aromatic/amide H refined with riding coordinates:
 C1(H1), C2(H2), C3(H3), C13(H13), C14(H14), C15(H15)
2.b Idealised Me refined as rotating group:
 C6(H6A,H6B,H6C), C7(H7A,H7B,H7C), C8(H8A,H8B,H8C), C9(H9A,H9B,H9C), C10(H10A,
 H10B,H10C), C16(H16A,H16B,H16C)
;
_olex2_submission_special_instructions 'No special instructions were received'

loop_
_space_group_symop_operation_xyz
'x, y, z'
'-x, -y, -z'

loop_
_atom_site_label
_atom_site_type_symbol
_atom_site_fract_x
_atom_site_fract_y
_atom_site_fract_z
_atom_site_U_iso_or_equiv
_atom_site_adp_type
_atom_site_occupancy
_atom_site_site_symmetry_order
_atom_site_calc_flag
_atom_site_refinement_flags_posn
_atom_site_refinement_flags_adp
_atom_site_refinement_flags_occupancy
_atom_site_disorder_assembly
_atom_site_disorder_group
C1 C 0.7697(12) 0.4930(9) 0.2125(6) 0.023(2) Uani 1 1 d . . . . .
H1 H 0.713275 0.430177 0.249257 0.028 Uiso 1 1 calc R U . . .
C2 C 0.9007(12) 0.4767(10) 0.1748(6) 0.025(2) Uani 1 1 d . . . . .
H2 H 0.933314 0.401812 0.183851 0.030 Uiso 1 1 calc R U . . .
C3 C 0.9841(12) 0.5719(10) 0.1233(6) 0.028(2) Uani 1 1 d . . . . .
H3 H 1.076783 0.564186 0.098091 0.034 Uiso 1 1 calc R U . . .
C4 C 0.9332(11) 0.6775(10) 0.1087(6) 0.024(2) Uani 1 1 d . . . . .
C5 C 0.7940(10) 0.6869(9) 0.1465(5) 0.0165(17) Uani 1 1 d . . . . .
C6 C 1.0258(13) 0.7795(11) 0.0523(7) 0.037(2) Uani 1 1 d . . . . .
H6A H 0.945526 0.758700 -0.007535 0.055 Uiso 1 1 calc R U . . .
H6B H 1.122746 0.760906 0.036576 0.055 Uiso 1 1 calc R U . . .
H6C H 1.069326 0.885021 0.091129 0.055 Uiso 1 1 calc R U . . .
C7 C 0.7748(13) 0.9389(10) 0.0586(7) 0.031(2) Uani 1 1 d . . . . .
H7A H 0.698149 0.983603 0.045255 0.046 Uiso 1 1 calc R U . . .
H7B H 0.785385 0.882620 -0.002412 0.046 Uiso 1 1 calc R U . . .
H7C H 0.889039 1.019171 0.095398 0.046 Uiso 1 1 calc R U . . .
C8 C 0.4574(12) 0.6740(10) 0.0599(7) 0.031(2) Uani 1 1 d . . . . .
H8A H 0.415588 0.583832 0.081138 0.047 Uiso 1 1 calc R U . . .
H8B H 0.456141 0.645009 -0.008953 0.047 Uiso 1 1 calc R U . . .
H8C H 0.382352 0.722907 0.070643 0.047 Uiso 1 1 calc R U . . .
C9 C 0.7871(15) 1.1574(10) 0.2737(8) 0.047(3) Uani 1 1 d . . . . .
H9A H 0.895786 1.188189 0.252554 0.070 Uiso 1 1 calc R U . . .
H9B H 0.804503 1.228497 0.336408 0.070 Uiso 1 1 calc R U . . .
H9C H 0.698696 1.157030 0.226160 0.070 Uiso 1 1 calc R U . . .
C10 C 0.8934(12) 0.9705(11) 0.3713(7) 0.036(2) Uani 1 1 d . . . . .
H10A H 0.867022 0.868425 0.373265 0.055 Uiso 1 1 calc R U . . .
H10B H 0.906295 1.034423 0.435798 0.055 Uiso 1 1 calc R U . . .
H10C H 1.001140 1.012712 0.350030 0.055 Uiso 1 1 calc R U . . .
C11 C 0.5078(12) 0.8915(10) 0.3302(6) 0.024(2) Uani 1 1 d . . . . .
C12 C 0.4323(13) 0.9800(11) 0.3743(6) 0.031(2) Uani 1 1 d . . . . .
C13 C 0.2778(14) 0.9078(13) 0.4000(7) 0.041(3) Uani 1 1 d . . . . .
H13 H 0.224552 0.965380 0.429646 0.050 Uiso 1 1 calc R U . . .
C14 C 0.2024(13) 0.7577(14) 0.3835(7) 0.046(3) Uani 1 1 d . . . . .
H14 H 0.095147 0.708773 0.399745 0.056 Uiso 1 1 calc R U . . .
C15 C 0.2831(12) 0.6757(12) 0.3426(7) 0.040(3) Uani 1 1 d . . . . .
H15 H 0.231894 0.570265 0.333716 0.048 Uiso 1 1 calc R U . . .
C16 C 0.5097(18) 1.1461(12) 0.3950(9) 0.056(3) Uani 1 1 d . . . . .
H16A H 0.631656 1.191476 0.428046 0.083 Uiso 1 1 calc R U . . .
H16B H 0.448260 1.186322 0.436401 0.083 Uiso 1 1 calc R U . . .
H16C H 0.500127 1.170119 0.334308 0.083 Uiso 1 1 calc R U . . .
Cu1 Cu 0.53705(14) 0.61382(11) 0.25992(7) 0.0218(3) Uani 1 1 d . . . . .
Cu2 Cu 0.43578(15) 0.43923(12) 0.40041(8) 0.0311(3) Uani 1 1 d . . . . .
I1 I 0.29864(8) 0.31631(6) 0.22129(4) 0.0313(2) Uani 1 1 d . . . . .
I2 I 0.75648(9) 0.59744(8) 0.47685(5) 0.0420(2) Uani 1 1 d . . . . .
N1 N 0.4309(9) 0.7388(8) 0.3149(5) 0.0227(16) Uani 1 1 d . . . . .
N2 N 0.7204(9) 0.5962(7) 0.1983(5) 0.0186(15) Uani 1 1 d . . . . .
Si1 Si 0.7148(3) 0.9629(3) 0.28533(17) 0.0234(6) Uani 1 1 d . . . . .
Si2 Si 0.6830(3) 0.8082(2) 0.13050(16) 0.0193(5) Uani 1 1 d . . . . .

loop_
_atom_site_aniso_label
_atom_site_aniso_U_11
_atom_site_aniso_U_22
_atom_site_aniso_U_33
_atom_site_aniso_U_23
_atom_site_aniso_U_13
_atom_site_aniso_U_12
C1 0.033(5) 0.020(4) 0.020(5) 0.011(4) 0.010(4) 0.012(4)
C2 0.036(6) 0.034(5) 0.022(5) 0.010(4) 0.016(4) 0.028(5)
C3 0.031(5) 0.042(5) 0.027(5) 0.016(4) 0.019(4) 0.026(5)
C4 0.019(5) 0.031(5) 0.026(5) 0.013(4) 0.012(4) 0.011(4)
C5 0.016(4) 0.016(4) 0.010(4) 0.001(3) 0.003(3) 0.002(3)
C6 0.033(6) 0.047(6) 0.040(6) 0.021(5) 0.020(5) 0.020(5)
C7 0.039(6) 0.027(5) 0.031(5) 0.008(4) 0.008(5) 0.019(5)
C8 0.029(6) 0.033(5) 0.029(5) 0.007(4) 0.004(4) 0.014(5)
C9 0.057(8) 0.016(5) 0.056(7) 0.001(5) 0.005(6) 0.012(5)
C10 0.025(6) 0.037(6) 0.036(6) -0.001(5) 0.005(5) 0.011(5)
C11 0.036(6) 0.028(5) 0.009(4) 0.002(3) -0.003(4) 0.018(4)
C12 0.035(6) 0.045(6) 0.015(4) 0.002(4) -0.002(4) 0.028(5)
C13 0.038(7) 0.063(7) 0.020(5) -0.007(5) -0.006(5) 0.033(6)
C14 0.020(6) 0.075(8) 0.032(6) -0.003(6) 0.006(5) 0.021(6)
C15 0.020(5) 0.040(6) 0.035(6) -0.010(5) 0.008(5) 0.000(5)
C16 0.089(10) 0.051(7) 0.059(8) 0.022(6) 0.036(7) 0.055(7)
Cu1 0.0221(6) 0.0176(5) 0.0255(6) 0.0048(4) 0.0115(5) 0.0082(5)
Cu2 0.0341(7) 0.0219(6) 0.0255(6) 0.0023(5) 0.0117(5) 0.0032(5)
I1 0.0311(4) 0.0226(3) 0.0236(3) 0.0014(2) 0.0089(3) -0.0009(3)
I2 0.0298(4) 0.0436(4) 0.0249(4) 0.0008(3) 0.0131(3) -0.0058(3)
N1 0.019(4) 0.029(4) 0.017(4) 0.002(3) 0.001(3) 0.011(3)
N2 0.017(4) 0.018(3) 0.018(4) 0.005(3) 0.005(3) 0.005(3)
Si1 0.0299(15) 0.0153(11) 0.0217(13) 0.0026(10) 0.0020(11) 0.0098(11)
Si2 0.0215(13) 0.0171(11) 0.0171(12) 0.0049(9) 0.0026(10) 0.0073(10)

loop_
_atom_type_symbol
_atom_type_description
_atom_type_scat_dispersion_real
_atom_type_scat_dispersion_imag
_atom_type_scat_source
C C 0.0033 0.0016 'International Tables Vol C Tables 4.2.6.8 and 6.1.1.4'
H H 0.0000 0.0000 'International Tables Vol C Tables 4.2.6.8 and 6.1.1.4'
Cu Cu 0.3201 1.2651 'International Tables Vol C Tables 4.2.6.8 and 6.1.1.4'
I I -0.4742 1.8119 'International Tables Vol C Tables 4.2.6.8 and 6.1.1.4'
N N 0.0061 0.0033 'International Tables Vol C Tables 4.2.6.8 and 6.1.1.4'
Si Si 0.0817 0.0704 'International Tables Vol C Tables 4.2.6.8 and 6.1.1.4'

loop_
_geom_angle_atom_site_label_1
_geom_angle_atom_site_label_2
_geom_angle_atom_site_label_3
_geom_angle
_geom_angle_site_symmetry_1
_geom_angle_site_symmetry_3
_geom_angle_publ_flag
C2 C1 H1 119.5 . . ?
N2 C1 H1 119.5 . . ?
N2 C1 C2 121.1(8) . . ?
C1 C2 H2 120.7 . . ?
C1 C2 C3 118.5(8) . . ?
C3 C2 H2 120.7 . . ?
C2 C3 H3 119.9 . . ?
C4 C3 C2 120.3(8) . . ?
C4 C3 H3 119.9 . . ?
C3 C4 C5 119.0(8) . . ?
C3 C4 C6 119.2(8) . . ?
C5 C4 C6 121.8(8) . . ?
C4 C5 Si2 129.1(6) . . ?
N2 C5 C4 118.9(7) . . ?
N2 C5 Si2 112.0(6) . . ?
C4 C6 H6A 109.5 . . ?
C4 C6 H6B 109.5 . . ?
C4 C6 H6C 109.5 . . ?
H6A C6 H6B 109.5 . . ?
H6A C6 H6C 109.5 . . ?
H6B C6 H6C 109.5 . . ?
H7A C7 H7B 109.5 . . ?
H7A C7 H7C 109.5 . . ?
H7B C7 H7C 109.5 . . ?
Si2 C7 H7A 109.5 . . ?
Si2 C7 H7B 109.5 . . ?
Si2 C7 H7C 109.5 . . ?
H8A C8 H8B 109.5 . . ?
H8A C8 H8C 109.5 . . ?
H8B C8 H8C 109.5 . . ?
Si2 C8 H8A 109.5 . . ?
Si2 C8 H8B 109.5 . . ?
Si2 C8 H8C 109.5 . . ?
H9A C9 H9B 109.5 . . ?
H9A C9 H9C 109.5 . . ?
H9B C9 H9C 109.5 . . ?
Si1 C9 H9A 109.5 . . ?
Si1 C9 H9B 109.5 . . ?
Si1 C9 H9C 109.5 . . ?
H10A C10 H10B 109.5 . . ?
H10A C10 H10C 109.5 . . ?
H10B C10 H10C 109.5 . . ?
Si1 C10 H10A 109.5 . . ?
Si1 C10 H10B 109.5 . . ?
Si1 C10 H10C 109.5 . . ?
C12 C11 Si1 126.1(7) . . ?
N1 C11 C12 120.3(9) . . ?
N1 C11 Si1 113.6(6) . . ?
C11 C12 C16 123.4(9) . . ?
C13 C12 C11 118.1(9) . . ?
C13 C12 C16 118.4(9) . . ?
C12 C13 H13 119.5 . . ?
C14 C13 C12 121.0(10) . . ?
C14 C13 H13 119.5 . . ?
C13 C14 H14 120.5 . . ?
C13 C14 C15 119.0(10) . . ?
C15 C14 H14 120.5 . . ?
C14 C15 H15 118.7 . . ?
N1 C15 C14 122.6(10) . . ?
N1 C15 H15 118.7 . . ?
C12 C16 H16A 109.5 . . ?
C12 C16 H16B 109.5 . . ?
C12 C16 H16C 109.5 . . ?
H16A C16 H16B 109.5 . . ?
H16A C16 H16C 109.5 . . ?
H16B C16 H16C 109.5 . . ?
I1 Cu1 Cu2 51.99(3) . . ?
N1 Cu1 Cu2 90.1(2) . . ?
N1 Cu1 I1 107.4(2) . . ?
N1 Cu1 N2 148.6(3) . . ?
N2 Cu1 Cu2 115.80(19) . . ?
N2 Cu1 I1 102.69(19) . . ?
Cu2 Cu2 Cu1 124.35(6) 2_666 . ?
I1 Cu2 Cu1 59.13(3) . . ?
I1 Cu2 Cu2 175.90(7) . 2_666 ?
I1 Cu2 I2 126.25(5) . . ?
I1 Cu2 I2 119.64(5) . 2_666 ?
I2 Cu2 Cu1 140.37(5) 2_666 . ?
I2 Cu2 Cu1 80.61(4) . . ?
I2 Cu2 Cu2 56.40(4) 2_666 2_666 ?
I2 Cu2 Cu2 57.69(4) . 2_666 ?
I2 Cu2 I2 114.09(5) . 2_666 ?
Cu2 I1 Cu1 68.88(3) . . ?
Cu2 I2 Cu2 65.90(5) . 2_666 ?
C11 N1 Cu1 121.6(6) . . ?
C15 N1 C11 118.8(8) . . ?
C15 N1 Cu1 119.5(6) . . ?
C1 N2 Cu1 117.3(5) . . ?
C5 N2 C1 122.2(7) . . ?
C5 N2 Cu1 120.6(5) . . ?
C9 Si1 C11 113.8(5) . . ?
C9 Si1 Si2 105.1(4) . . ?
C10 Si1 C9 106.8(5) . . ?
C10 Si1 C11 109.6(4) . . ?
C10 Si1 Si2 109.4(3) . . ?
C11 Si1 Si2 111.8(3) . . ?
C5 Si2 Si1 107.2(3) . . ?
C7 Si2 C5 115.7(4) . . ?
C7 Si2 C8 105.6(4) . . ?
C7 Si2 Si1 106.0(3) . . ?
C8 Si2 C5 106.0(4) . . ?
C8 Si2 Si1 116.9(3) . . ?

loop_
_geom_bond_atom_site_label_1
_geom_bond_atom_site_label_2
_geom_bond_distance
_geom_bond_site_symmetry_2
_geom_bond_publ_flag
C1 H1 0.9500 . ?
C1 C2 1.377(12) . ?
C1 N2 1.341(10) . ?
C2 H2 0.9500 . ?
C2 C3 1.388(12) . ?
C3 H3 0.9500 . ?
C3 C4 1.375(12) . ?
C4 C5 1.419(11) . ?
C4 C6 1.508(12) . ?
C5 N2 1.338(10) . ?
C5 Si2 1.900(8) . ?
C6 H6A 0.9800 . ?
C6 H6B 0.9800 . ?
C6 H6C 0.9800 . ?
C7 H7A 0.9800 . ?
C7 H7B 0.9800 . ?
C7 H7C 0.9800 . ?
C7 Si2 1.870(9) . ?
C8 H8A 0.9800 . ?
C8 H8B 0.9800 . ?
C8 H8C 0.9800 . ?
C8 Si2 1.871(9) . ?
C9 H9A 0.9800 . ?
C9 H9B 0.9800 . ?
C9 H9C 0.9800 . ?
C9 Si1 1.878(9) . ?
C10 H10A 0.9800 . ?
C10 H10B 0.9800 . ?
C10 H10C 0.9800 . ?
C10 Si1 1.857(10) . ?
C11 C12 1.407(12) . ?
C11 N1 1.371(11) . ?
C11 Si1 1.905(10) . ?
C12 C13 1.388(14) . ?
C12 C16 1.483(14) . ?
C13 H13 0.9500 . ?
C13 C14 1.344(16) . ?
C14 H14 0.9500 . ?
C14 C15 1.379(14) . ?
C15 H15 0.9500 . ?
C15 N1 1.342(12) . ?
C16 H16A 0.9800 . ?
C16 H16B 0.9800 . ?
C16 H16C 0.9800 . ?
Cu1 Cu2 3.0014(15) . ?
Cu1 I1 2.7615(11) . ?
Cu1 N1 1.948(7) . ?
Cu1 N2 1.973(7) . ?
Cu2 Cu2 2.784(2) 2_666 ?
Cu2 I1 2.5351(13) . ?
Cu2 I2 2.5779(13) 2_666 ?
Cu2 I2 2.5406(14) . ?
Si1 Si2 2.354(3) . ?

loop_
_geom_torsion_atom_site_label_1
_geom_torsion_atom_site_label_2
_geom_torsion_atom_site_label_3
_geom_torsion_atom_site_label_4
_geom_torsion
_geom_torsion_site_symmetry_1
_geom_torsion_site_symmetry_2
_geom_torsion_site_symmetry_3
_geom_torsion_site_symmetry_4
_geom_torsion_publ_flag
C1 C2 C3 C4 -1.6(14) . . . . ?
C2 C1 N2 C5 0.6(12) . . . . ?
C2 C1 N2 Cu1 -177.8(7) . . . . ?
C2 C3 C4 C5 -0.3(14) . . . . ?
C2 C3 C4 C6 -179.9(9) . . . . ?
C3 C4 C5 N2 2.3(12) . . . . ?
C3 C4 C5 Si2 -174.7(7) . . . . ?
C4 C5 N2 C1 -2.5(12) . . . . ?
C4 C5 N2 Cu1 175.9(6) . . . . ?
C6 C4 C5 N2 -178.1(8) . . . . ?
C6 C4 C5 Si2 4.8(13) . . . . ?
C11 C12 C13 C14 0.2(14) . . . . ?
C12 C11 N1 C15 0.0(12) . . . . ?
C12 C11 N1 Cu1 -176.9(6) . . . . ?
C12 C13 C14 C15 1.6(15) . . . . ?
C13 C14 C15 N1 -2.8(16) . . . . ?
C14 C15 N1 C11 1.9(14) . . . . ?
C14 C15 N1 Cu1 178.9(8) . . . . ?
C16 C12 C13 C14 -179.6(10) . . . . ?
N1 C11 C12 C13 -1.0(12) . . . . ?
N1 C11 C12 C16 178.8(9) . . . . ?
N2 C1 C2 C3 1.5(13) . . . . ?
Si1 C11 C12 C13 178.1(7) . . . . ?
Si1 C11 C12 C16 -2.1(13) . . . . ?
Si1 C11 N1 C15 -179.3(7) . . . . ?
Si1 C11 N1 Cu1 3.9(8) . . . . ?
Si2 C5 N2 C1 175.0(6) . . . . ?
Si2 C5 N2 Cu1 -6.6(8) . . . . ?
